data_7206488
loop_
_publ_author_name
'Mu, Yajuan'
'Han, Gang'
'Ji, Shuying'
'Hou, Hongwei'
'Fan, Yaoting'

_publ_section_title
;
 Coordination polymers based on a flexible bis(triazole) ligand and
 aromatic polycarboxylate anions: syntheses, topological structures and
 photoluminescent properties
;
_journal_issue 19
_journal_name_full CrystEngComm
_journal_page_first 5943
_journal_paper_doi 10.1039/c1ce05129f
_journal_volume 13
_journal_year 2011
_chemical_formula_sum 'C16 H20 N6'
_chemical_formula_weight 296.38
_chemical_name_systematic
;
?
;
_space_group_IT_number 14
_symmetry_cell_setting monoclinic
_symmetry_space_group_name_Hall '-P 2ybc'
_symmetry_space_group_name_H-M 'P 1 21/c 1'
_atom_sites_solution_hydrogens geom
_atom_sites_solution_primary direct
_atom_sites_solution_secondary difmap
_audit_creation_method SHELXL-97
_cell_angle_alpha 90.00
_cell_angle_beta 101.42(3)
_cell_angle_gamma 90.00
_cell_formula_units_Z 2
_cell_length_a 4.4497(9)
_cell_length_b 8.1310(16)
_cell_length_c 21.526(5)
_cell_measurement_reflns_used 2021
_cell_measurement_temperature 293(2)
_cell_measurement_theta_max 27.8892
_cell_measurement_theta_min 1.9303
_cell_volume 763.4(3)
_computing_cell_refinement CrystalClear
_computing_data_collection CrystalClear
_computing_data_reduction CrystalClear
_computing_publication_material 'CrystalStructure 3.7.0'
_computing_structure_refinement 'SHELXL-97 (Sheldrick, 1997)'
_computing_structure_solution 'SHELXS-97 (Sheldrick, 1990)'
_diffrn_ambient_temperature 293(2)
_diffrn_detector_area_resol_mean 28.5714
_diffrn_measured_fraction_theta_full 0.999
_diffrn_measured_fraction_theta_max 0.999
_diffrn_measurement_device_type 'Rigaku Saturn'
_diffrn_measurement_method \w
_diffrn_radiation_monochromator graphite
_diffrn_radiation_source 'fine-focus sealed tube'
_diffrn_radiation_type MoK\a
_diffrn_radiation_wavelength 0.71073
_diffrn_reflns_av_R_equivalents 0.0382
_diffrn_reflns_av_sigmaI/netI 0.0317
_diffrn_reflns_limit_h_max 5
_diffrn_reflns_limit_h_min -5
_diffrn_reflns_limit_k_max 9
_diffrn_reflns_limit_k_min -9
_diffrn_reflns_limit_l_max 25
_diffrn_reflns_limit_l_min -25
_diffrn_reflns_number 4941
_diffrn_reflns_theta_full 25.00
_diffrn_reflns_theta_max 25.00
_diffrn_reflns_theta_min 1.93
_exptl_absorpt_coefficient_mu 0.082
_exptl_absorpt_correction_T_max 0.9853
_exptl_absorpt_correction_T_min 0.9805
_exptl_absorpt_correction_type multi-scan
_exptl_absorpt_process_details 'Jacobson, R. (1998) Private communication'
_exptl_crystal_colour colorless
_exptl_crystal_density_diffrn 1.289
_exptl_crystal_density_method 'not measured'
_exptl_crystal_description block
_exptl_crystal_F_000 316
_exptl_crystal_size_max 0.24
_exptl_crystal_size_mid 0.20
_exptl_crystal_size_min 0.18
_refine_diff_density_max 0.208
_refine_diff_density_min -0.177
_refine_diff_density_rms 0.046
_refine_ls_extinction_method none
_refine_ls_goodness_of_fit_ref 1.190
_refine_ls_hydrogen_treatment constr
_refine_ls_matrix_type full
_refine_ls_number_parameters 102
_refine_ls_number_reflns 1341
_refine_ls_number_restraints 0
_refine_ls_restrained_S_all 1.190
_refine_ls_R_factor_all 0.0896
_refine_ls_R_factor_gt 0.0738
_refine_ls_shift/su_max 0.006
_refine_ls_shift/su_mean 0.000
_refine_ls_structure_factor_coef Fsqd
_refine_ls_weighting_details 'calc w=1/[\s^2^(Fo^2^)+(0.1296P)^2^+0.1443P] where P=(Fo^2^+2Fc^2^)/3'
_refine_ls_weighting_scheme calc
_refine_ls_wR_factor_gt 0.2176
_refine_ls_wR_factor_ref 0.2396
_reflns_number_gt 1132
_reflns_number_total 1341
_reflns_threshold_expression >2sigma(I)
_cod_data_source_file c1ce05129f.txt
_cod_data_source_block ligand_btmx
_cod_depositor_comments
;
The following automatic conversions were performed:

'_symmetry_cell_setting' value 'Monoclinic' changed to 'monoclinic'
according to /home/saulius/struct/CIF-dictionaries/cif_core.dic
dictionary named 'cif_core.dic' version 2.4.1 from
2010-06-29.

'_exptl_absorpt_correction_type' value 'Multi-scan'
changed to 'multi-scan' according to
/home/saulius/struct/CIF-dictionaries/cif_core.dic dictionary named
'cif_core.dic' version 2.4.1 from 2010-06-29.

Automatic conversion script
Id: cif_fix_values 1715 2011-07-08 13:25:40Z adriana 
;
_cod_original_sg_symbol_H-M P2(1)/c
_cod_database_code 7206488

loop_
_symmetry_equiv_pos_as_xyz
'x, y, z'
'-x, y+1/2, -z+1/2'
'-x, -y, -z'
'x, -y-1/2, z-1/2'

loop_
_atom_site_label
_atom_site_type_symbol
_atom_site_fract_x
_atom_site_fract_y
_atom_site_fract_z
_atom_site_U_iso_or_equiv
_atom_site_adp_type
_atom_site_occupancy
_atom_site_symmetry_multiplicity
_atom_site_calc_flag
_atom_site_refinement_flags
N1 N 0.5114(6) 0.2812(3) 0.84704(11) 0.0541(8) Uani 1 1 d .
N2 N 0.3663(7) 0.1478(3) 0.86425(13) 0.0688(9) Uani 1 1 d .
N3 N 0.2197(9) 0.1921(5) 0.76061(15) 0.0938(12) Uani 1 1 d .
C1 C 0.1940(9) 0.1019(5) 0.80997(17) 0.0710(10) Uani 1 1 d .
H1 H 0.0632 0.0118 0.8068 0.085 Uiso 1 1 calc R
C2 C 0.4223(11) 0.3031(6) 0.78612(18) 0.0907(13) Uani 1 1 d .
H2 H 0.4934 0.3871 0.7635 0.109 Uiso 1 1 calc R
C3 C 0.7393(7) 0.3730(4) 0.89310(15) 0.0616(9) Uani 1 1 d .
H3A H 0.8146 0.4646 0.8717 0.074 Uiso 1 1 calc R
H3B H 0.9117 0.3015 0.9091 0.074 Uiso 1 1 calc R
C4 C 0.6102(6) 0.4383(3) 0.94868(13) 0.0469(8) Uani 1 1 d .
C5 C 0.6564(6) 0.3484(3) 1.00530(13) 0.0469(8) Uani 1 1 d .
C6 C 0.4537(6) 0.5885(3) 0.94294(13) 0.0478(8) Uani 1 1 d .
C7 C 0.4019(10) 0.6858(4) 0.88120(17) 0.0764(11) Uani 1 1 d .
H7A H 0.5124 0.6349 0.8523 0.115 Uiso 1 1 calc R
H7B H 0.4738 0.7964 0.8897 0.115 Uiso 1 1 calc R
H7C H 0.1870 0.6873 0.8628 0.115 Uiso 1 1 calc R
C8 C 0.8215(8) 0.1836(4) 1.01035(18) 0.0693(10) Uani 1 1 d .
H8A H 0.7666 0.1257 0.9708 0.104 Uiso 1 1 calc R
H8B H 0.7632 0.1195 1.0435 0.104 Uiso 1 1 calc R
H8C H 1.0391 0.2015 1.0199 0.104 Uiso 1 1 calc R

loop_
_atom_site_aniso_label
_atom_site_aniso_U_11
_atom_site_aniso_U_22
_atom_site_aniso_U_33
_atom_site_aniso_U_23
_atom_site_aniso_U_13
_atom_site_aniso_U_12
N1 0.0570(15) 0.0523(15) 0.0564(16) -0.0074(11) 0.0194(12) -0.0019(12)
N2 0.085(2) 0.0568(16) 0.0647(18) -0.0070(13) 0.0144(15) -0.0139(15)
N3 0.107(3) 0.108(3) 0.0593(19) -0.0094(19) 0.0001(18) -0.018(2)
C1 0.078(2) 0.064(2) 0.069(2) -0.0219(18) 0.0079(17) -0.0082(18)
C2 0.114(3) 0.099(3) 0.058(2) 0.015(2) 0.013(2) -0.024(3)
C3 0.0522(18) 0.0654(19) 0.071(2) -0.0157(16) 0.0214(15) -0.0111(15)
C4 0.0431(14) 0.0427(15) 0.0542(17) -0.0104(12) 0.0080(12) -0.0054(12)
C5 0.0418(14) 0.0362(14) 0.0594(18) -0.0028(12) 0.0020(12) 0.0010(11)
C6 0.0475(16) 0.0412(15) 0.0522(17) -0.0006(12) 0.0033(12) -0.0059(12)
C7 0.099(3) 0.062(2) 0.063(2) 0.0105(17) 0.0031(18) -0.0035(19)
C8 0.065(2) 0.0493(18) 0.088(2) -0.0071(17) -0.0008(18) 0.0109(16)

loop_
_atom_type_symbol
_atom_type_description
_atom_type_scat_dispersion_real
_atom_type_scat_dispersion_imag
_atom_type_scat_source
C C 0.0033 0.0016 'International Tables Vol C Tables 4.2.6.8 and 6.1.1.4'
H H 0.0000 0.0000 'International Tables Vol C Tables 4.2.6.8 and 6.1.1.4'
N N 0.0061 0.0033 'International Tables Vol C Tables 4.2.6.8 and 6.1.1.4'

loop_
_geom_angle_atom_site_label_1
_geom_angle_atom_site_label_2
_geom_angle_atom_site_label_3
_geom_angle
_geom_angle_site_symmetry_1
_geom_angle_site_symmetry_3
C2 N1 N2 108.6(3) . .
C2 N1 C3 129.7(3) . .
N2 N1 C3 121.7(3) . .
C1 N2 N1 102.1(3) . .
C2 N3 C1 102.0(3) . .
N2 C1 N3 115.5(3) . .
N2 C1 H1 122.3 . .
N3 C1 H1 122.3 . .
N1 C2 N3 111.8(4) . .
N1 C2 H2 124.1 . .
N3 C2 H2 124.1 . .
N1 C3 C4 112.9(2) . .
N1 C3 H3A 109.0 . .
C4 C3 H3A 109.0 . .
N1 C3 H3B 109.0 . .
C4 C3 H3B 109.0 . .
H3A C3 H3B 107.8 . .
C6 C4 C5 121.1(2) . .
C6 C4 C3 119.6(3) . .
C5 C4 C3 119.2(3) . .
C6 C5 C4 119.1(2) 3_667 .
C6 C5 C8 120.4(3) 3_667 .
C4 C5 C8 120.5(3) . .
C4 C6 C5 119.7(2) . 3_667
C4 C6 C7 121.1(3) . .
C5 C6 C7 119.2(3) 3_667 .
C6 C7 H7A 109.5 . .
C6 C7 H7B 109.5 . .
H7A C7 H7B 109.5 . .
C6 C7 H7C 109.5 . .
H7A C7 H7C 109.5 . .
H7B C7 H7C 109.5 . .
C5 C8 H8A 109.5 . .
C5 C8 H8B 109.5 . .
H8A C8 H8B 109.5 . .
C5 C8 H8C 109.5 . .
H8A C8 H8C 109.5 . .
H8B C8 H8C 109.5 . .

loop_
_geom_bond_atom_site_label_1
_geom_bond_atom_site_label_2
_geom_bond_distance
_geom_bond_site_symmetry_2
N1 C2 1.305(4) .
N1 N2 1.351(4) .
N1 C3 1.473(4) .
N2 C1 1.318(4) .
N3 C2 1.317(5) .
N3 C1 1.315(5) .
C1 H1 0.9300 .
C2 H2 0.9300 .
C3 C4 1.521(4) .
C3 H3A 0.9700 .
C3 H3B 0.9700 .
C4 C6 1.399(4) .
C4 C5 1.401(4) .
C5 C6 1.401(4) 3_667
C5 C8 1.522(4) .
C6 C5 1.401(4) 3_667
C6 C7 1.524(4) .
C7 H7A 0.9600 .
C7 H7B 0.9600 .
C7 H7C 0.9600 .
C8 H8A 0.9600 .
C8 H8B 0.9600 .
C8 H8C 0.9600 .

loop_
_geom_torsion_atom_site_label_1
_geom_torsion_atom_site_label_2
_geom_torsion_atom_site_label_3
_geom_torsion_atom_site_label_4
_geom_torsion
_geom_torsion_site_symmetry_4
C2 N1 N2 C1 -0.8(4) .
C3 N1 N2 C1 -178.3(3) .
N1 N2 C1 N3 0.7(4) .
C2 N3 C1 N2 -0.3(5) .
N2 N1 C2 N3 0.7(5) .
C3 N1 C2 N3 178.0(3) .
C1 N3 C2 N1 -0.3(5) .
C2 N1 C3 C4 125.0(4) .
N2 N1 C3 C4 -58.0(4) .
N1 C3 C4 C6 -84.7(3) .
N1 C3 C4 C5 96.7(3) .
C6 C4 C5 C6 -0.7(4) 3_667
C3 C4 C5 C6 177.9(2) 3_667
C6 C4 C5 C8 178.8(3) .
C3 C4 C5 C8 -2.7(4) .
C5 C4 C6 C5 0.7(4) 3_667
C3 C4 C6 C5 -177.9(2) 3_667
C5 C4 C6 C7 -179.6(3) .
C3 C4 C6 C7 1.8(4) .
